data_4501016
loop_
_publ_author_name
'Kim, Kihwan'
'Park, Sunhong'
'Park, Ki-Min'
'Lee, Shim Sung'

_publ_section_title
;
 Thiacalix[4]arene-Based Three-Dimensional Coordination Polymers
 Incorporating Neutral Bridging Coligands
;
_journal_issue 9
_journal_name_full 'Crystal Growth &amp; Design'
_journal_page_first 4059
_journal_paper_doi 10.1021/cg2006315
_journal_volume 11
_journal_year 2011
_chemical_formula_moiety
;
c132 H136 Co3 N8 Na2 O30 S8, 4(C3 H7 N O), 4(H2 O)
;
_chemical_formula_sum 'C144 H172 Co3 N12 Na2 O38 S8'
_chemical_formula_weight 3158.19
_chemical_name_systematic
; 
 ? 
;
_space_group_IT_number 14
_symmetry_cell_setting monoclinic
_symmetry_space_group_name_Hall '-P 2ybc'
_symmetry_space_group_name_H-M 'P 1 21/c 1'
_atom_sites_solution_hydrogens geom
_atom_sites_solution_primary direct
_atom_sites_solution_secondary difmap
_audit_creation_method SHELXTL
_cell_angle_alpha 90.00
_cell_angle_beta 116.1040(10)
_cell_angle_gamma 90.00
_cell_formula_units_Z 2
_cell_length_a 12.7259(2)
_cell_length_b 36.7932(6)
_cell_length_c 20.4626(4)
_cell_measurement_reflns_used 9986
_cell_measurement_temperature 173(2)
_cell_measurement_theta_max 27.03
_cell_measurement_theta_min 2.22
_cell_volume 8603.8(3)
_computing_cell_refinement 'Bruker APEX2'
_computing_data_collection 'Bruker APEX2'
_computing_data_reduction 'Bruker APEX2'
_computing_molecular_graphics 'Bruker SHELXTL'
_computing_publication_material 'Bruker SHELXTL'
_computing_structure_refinement 'Bruker SHELXTL'
_computing_structure_solution 'Bruker SHELXTL'
_diffrn_ambient_temperature 173(2)
_diffrn_measured_fraction_theta_full 0.999
_diffrn_measured_fraction_theta_max 0.999
_diffrn_measurement_device_type 'Bruker APEX-II CCD'
_diffrn_measurement_method '\f and \w scans'
_diffrn_radiation_monochromator graphite
_diffrn_radiation_source 'fine-focus sealed tube'
_diffrn_radiation_type MoK\a
_diffrn_radiation_wavelength 0.71073
_diffrn_reflns_av_R_equivalents 0.0417
_diffrn_reflns_av_sigmaI/netI 0.0559
_diffrn_reflns_limit_h_max 14
_diffrn_reflns_limit_h_min -17
_diffrn_reflns_limit_k_max 47
_diffrn_reflns_limit_k_min -49
_diffrn_reflns_limit_l_max 27
_diffrn_reflns_limit_l_min -27
_diffrn_reflns_number 84184
_diffrn_reflns_theta_full 28.35
_diffrn_reflns_theta_max 28.35
_diffrn_reflns_theta_min 1.11
_exptl_absorpt_coefficient_mu 0.459
_exptl_absorpt_correction_T_max 0.8861
_exptl_absorpt_correction_T_min 0.8131
_exptl_absorpt_correction_type multi-scan
_exptl_absorpt_process_details SADABS
_exptl_crystal_colour violet
_exptl_crystal_density_diffrn 1.219
_exptl_crystal_density_method 'not measured'
_exptl_crystal_description block
_exptl_crystal_F_000 3310
_exptl_crystal_size_max 0.47
_exptl_crystal_size_mid 0.28
_exptl_crystal_size_min 0.27
_refine_diff_density_max 1.694
_refine_diff_density_min -0.684
_refine_diff_density_rms 0.131
_refine_ls_extinction_method none
_refine_ls_goodness_of_fit_ref 1.041
_refine_ls_hydrogen_treatment constr
_refine_ls_matrix_type full
_refine_ls_number_parameters 1055
_refine_ls_number_reflns 21444
_refine_ls_number_restraints 66
_refine_ls_restrained_S_all 1.062
_refine_ls_R_factor_all 0.1184
_refine_ls_R_factor_gt 0.0748
_refine_ls_shift/su_max 0.001
_refine_ls_shift/su_mean 0.000
_refine_ls_structure_factor_coef Fsqd
_refine_ls_weighting_details 'calc w=1/[\s^2^(Fo^2^)+(0.1464P)^2^+6.1834P] where P=(Fo^2^+2Fc^2^)/3'
_refine_ls_weighting_scheme calc
_refine_ls_wR_factor_gt 0.2205
_refine_ls_wR_factor_ref 0.2547
_reflns_number_gt 13414
_reflns_number_total 21444
_reflns_threshold_expression >2sigma(I)
_cod_data_source_file cg2006315_si_001.cif
_cod_data_source_block complex3
_cod_depositor_comments
;
The following automatic conversions were performed:

'_symmetry_cell_setting' value 'Monoclinic' changed to 'monoclinic'
according to /home/saulius/struct/CIF-dictionaries/cif_core.dic
dictionary named 'cif_core.dic' version 2.4.1 from 2010-06-29.

Automatic conversion script
Id: cif_fix_values 1715 2011-07-08 13:25:40Z adriana 
;
_cod_original_sg_symbol_H-M P2(1)/c
_cod_database_code 4501016

loop_
_symmetry_equiv_pos_as_xyz
'x, y, z'
'-x, y+1/2, -z+1/2'
'-x, -y, -z'
'x, -y-1/2, z-1/2'

loop_
_atom_site_label
_atom_site_type_symbol
_atom_site_fract_x
_atom_site_fract_y
_atom_site_fract_z
_atom_site_U_iso_or_equiv
_atom_site_adp_type
_atom_site_occupancy
_atom_site_symmetry_multiplicity
_atom_site_calc_flag
_atom_site_refinement_flags
_atom_site_disorder_assembly
_atom_site_disorder_group
Co1 Co 1.0000 0.0000 0.0000 0.0441(2) Uani 1 2 d S . .
Co2 Co 0.75162(4) -0.210688(14) 0.67109(3) 0.03318(14) Uani 1 1 d . . .
Na1 Na 0.98520(15) 0.15389(4) 0.01926(9) 0.0507(4) Uani 1 1 d . . .
S1 S 0.58509(8) 0.13994(3) -0.10682(5) 0.0404(2) Uani 1 1 d . . .
S2 S 0.80816(9) 0.24292(3) 0.10617(5) 0.0363(2) Uani 1 1 d . . .
S3 S 1.14528(8) 0.25788(3) 0.00509(5) 0.0358(2) Uani 1 1 d . . .
S4 S 0.91092(8) 0.15733(3) -0.21360(5) 0.0385(2) Uani 1 1 d . . .
O1 O 0.8292(2) 0.13544(7) -0.10038(13) 0.0360(6) Uani 1 1 d . . .
O2 O 0.8889(3) 0.04210(8) -0.05975(16) 0.0491(7) Uani 1 1 d . . .
O3 O 0.9750(3) 0.09216(8) 0.00226(16) 0.0502(7) Uani 1 1 d . . .
O4 O 0.6533(2) 0.21723(7) -0.04509(14) 0.0355(6) Uani 1 1 d . . .
O5 O 0.3688(3) 0.25266(9) -0.13747(18) 0.0550(8) Uani 1 1 d . . .
O6 O 0.5378(3) 0.27942(9) -0.1165(2) 0.0616(9) Uani 1 1 d . . .
O7 O 1.0109(2) 0.21607(6) 0.07403(13) 0.0328(5) Uani 1 1 d . . .
O8 O 1.2205(2) 0.18108(8) 0.24405(14) 0.0464(7) Uani 1 1 d . . .
O9 O 1.1288(3) 0.15629(8) 0.13461(16) 0.0579(9) Uani 1 1 d . . .
O10 O 0.9441(2) 0.23082(7) -0.12986(13) 0.0334(5) Uani 1 1 d . . .
O11 O 1.1211(2) 0.25715(8) -0.17839(16) 0.0445(7) Uani 1 1 d . . .
O12 O 1.0135(3) 0.30603(9) -0.19261(18) 0.0577(8) Uani 1 1 d . . .
O1W O 1.1031(3) 0.03618(9) 0.08211(18) 0.0635(9) Uani 1 1 d . . .
H1WA H 1.0744 0.0600 0.0623 0.070(16) Uiso 1 1 d R . .
H1WB H 1.1384 0.0289 0.1316 0.12(2) Uiso 1 1 d R . .
C1 C 0.7488(3) 0.15612(10) -0.15713(18) 0.0314(7) Uani 1 1 d . . .
C2 C 0.7803(3) 0.17062(10) -0.20892(19) 0.0327(8) Uani 1 1 d . . .
C3 C 0.7027(3) 0.19386(11) -0.26228(19) 0.0352(8) Uani 1 1 d . . .
H3B H 0.7241 0.2034 -0.2979 0.042 Uiso 1 1 calc R . .
C4 C 0.5947(3) 0.20352(11) -0.26507(19) 0.0362(8) Uani 1 1 d . . .
C5 C 0.5641(3) 0.18718(11) -0.2146(2) 0.0374(8) Uani 1 1 d . . .
H5A H 0.4898 0.1924 -0.2163 0.045 Uiso 1 1 calc R . .
C6 C 0.6392(3) 0.16349(10) -0.16172(18) 0.0337(8) Uani 1 1 d . . .
C7 C 0.7033(3) 0.18925(10) 0.00414(19) 0.0326(8) Uani 1 1 d . . .
C8 C 0.6811(3) 0.15309(11) -0.01657(19) 0.0350(8) Uani 1 1 d . . .
C9 C 0.7273(4) 0.12577(11) 0.0354(2) 0.0399(9) Uani 1 1 d . . .
H15A H 0.7109 0.1011 0.0205 0.048 Uiso 1 1 calc R . .
C10 C 0.7967(4) 0.13344(11) 0.1083(2) 0.0414(9) Uani 1 1 d . A .
C11 C 0.8239(3) 0.16990(11) 0.1273(2) 0.0374(8) Uani 1 1 d . . .
H17A H 0.8746 0.1760 0.1763 0.045 Uiso 1 1 calc R . .
C12 C 0.7786(3) 0.19739(10) 0.0763(2) 0.0336(8) Uani 1 1 d . . .
C13 C 0.9635(3) 0.24941(9) 0.04446(19) 0.0307(7) Uani 1 1 d . . .
C14 C 0.8654(3) 0.26306(10) 0.04963(19) 0.0329(7) Uani 1 1 d . . .
C15 C 0.8151(3) 0.29586(11) 0.0158(2) 0.0379(8) Uani 1 1 d . . .
H27A H 0.7472 0.3046 0.0190 0.045 Uiso 1 1 calc R . .
C16 C 0.8620(3) 0.31590(11) -0.0223(2) 0.0399(9) Uani 1 1 d . . .
C17 C 0.9595(3) 0.30155(11) -0.0274(2) 0.0401(9) Uani 1 1 d . . .
H29A H 0.9917 0.3144 -0.0546 0.048 Uiso 1 1 calc R . .
C18 C 1.0104(3) 0.26951(10) 0.00566(19) 0.0329(8) Uani 1 1 d . . .
C19 C 1.0319(3) 0.20577(10) -0.10014(19) 0.0303(7) Uani 1 1 d . . .
C20 C 1.1260(3) 0.21420(9) -0.03385(19) 0.0296(7) Uani 1 1 d . . .
C21 C 1.2159(3) 0.18938(10) -0.0002(2) 0.0331(8) Uani 1 1 d . . .
H39A H 1.2794 0.1958 0.0448 0.040 Uiso 1 1 calc R . .
C22 C 1.2163(3) 0.15539(10) -0.0300(2) 0.0344(8) Uani 1 1 d . . .
C23 C 1.1168(3) 0.14654(10) -0.0944(2) 0.0366(8) Uani 1 1 d . . .
H41A H 1.1115 0.1230 -0.1148 0.044 Uiso 1 1 calc R . .
C24 C 1.0258(3) 0.17105(10) -0.12921(19) 0.0325(8) Uani 1 1 d . . .
C25 C 0.8166(4) 0.09703(11) -0.1156(2) 0.0425(9) Uani 1 1 d . . .
H7A H 0.8309 0.0919 -0.1585 0.051 Uiso 1 1 calc R . .
H7B H 0.7357 0.0894 -0.1272 0.051 Uiso 1 1 calc R . .
C26 C 0.9007(3) 0.07595(11) -0.0519(2) 0.0393(9) Uani 1 1 d . . .
C27 C 0.5355(3) 0.22361(13) -0.0571(2) 0.0467(10) Uani 1 1 d . . .
H19A H 0.5343 0.2286 -0.0099 0.056 Uiso 1 1 calc R . .
H19B H 0.4886 0.2014 -0.0779 0.056 Uiso 1 1 calc R . .
C28 C 0.4799(3) 0.25526(12) -0.1082(2) 0.0433(9) Uani 1 1 d . . .
C29 C 1.0951(3) 0.21862(11) 0.14981(19) 0.0367(8) Uani 1 1 d . . .
H31A H 1.0555 0.2270 0.1793 0.044 Uiso 1 1 calc R . .
H31B H 1.1564 0.2365 0.1552 0.044 Uiso 1 1 calc R . .
C30 C 1.1500(3) 0.18208(12) 0.1764(2) 0.0414(9) Uani 1 1 d . . .
C31 C 0.9268(3) 0.24855(12) -0.1965(2) 0.0412(9) Uani 1 1 d . . .
H43A H 0.8543 0.2632 -0.2142 0.049 Uiso 1 1 calc R . .
H43B H 0.9160 0.2298 -0.2336 0.049 Uiso 1 1 calc R . .
C32 C 1.0272(3) 0.27295(11) -0.18834(19) 0.0362(8) Uani 1 1 d . . .
C33 C 0.5184(3) 0.23279(13) -0.3187(2) 0.0458(10) Uani 1 1 d . . .
C34 C 0.4056(4) 0.23930(18) -0.3121(3) 0.0717(16) Uani 1 1 d . . .
H10A H 0.3599 0.2168 -0.3233 0.108 Uiso 1 1 calc R . .
H10B H 0.3601 0.2583 -0.3465 0.108 Uiso 1 1 calc R . .
H10C H 0.4240 0.2470 -0.2624 0.108 Uiso 1 1 calc R . .
C35 C 0.4895(4) 0.22211(18) -0.3962(2) 0.0690(15) Uani 1 1 d . . .
H11A H 0.4460 0.1992 -0.4081 0.103 Uiso 1 1 calc R . .
H11B H 0.5622 0.2191 -0.4012 0.103 Uiso 1 1 calc R . .
H11C H 0.4417 0.2411 -0.4295 0.103 Uiso 1 1 calc R . .
C36 C 0.5883(5) 0.26792(15) -0.3020(3) 0.0775(17) Uani 1 1 d . . .
H12A H 0.5412 0.2870 -0.3357 0.116 Uiso 1 1 calc R . .
H12B H 0.6600 0.2641 -0.3078 0.116 Uiso 1 1 calc R . .
H12C H 0.6088 0.2754 -0.2519 0.116 Uiso 1 1 calc R . .
C37 C 0.8433(5) 0.10322(12) 0.1654(2) 0.0547(12) Uani 1 1 d . . .
C38 C 0.9139(9) 0.0757(2) 0.1440(4) 0.059(2) Uani 0.663(11) 1 d P A 1
H22A H 0.9853 0.0874 0.1472 0.089 Uiso 0.663(11) 1 calc PR A 1
H22B H 0.8665 0.0674 0.0941 0.089 Uiso 0.663(11) 1 calc PR A 1
H22C H 0.9350 0.0549 0.1772 0.089 Uiso 0.663(11) 1 calc PR A 1
C38' C 0.819(2) 0.0692(4) 0.1381(9) 0.076(7) Uani 0.337(11) 1 d P A 2
H22D H 0.8800 0.0614 0.1239 0.114 Uiso 0.337(11) 1 calc PR A 2
H22E H 0.7430 0.0689 0.0954 0.114 Uiso 0.337(11) 1 calc PR A 2
H22F H 0.8178 0.0527 0.1752 0.114 Uiso 0.337(11) 1 calc PR A 2
C39 C 0.7298(8) 0.0802(2) 0.1599(5) 0.082(3) Uani 0.663(11) 1 d P A 1
H23A H 0.6582 0.0911 0.1226 0.122 Uiso 0.663(11) 1 calc PR A 1
H23B H 0.7271 0.0807 0.2070 0.122 Uiso 0.663(11) 1 calc PR A 1
H23C H 0.7360 0.0550 0.1466 0.122 Uiso 0.663(11) 1 calc PR A 1
C39' C 0.8114(18) 0.1147(5) 0.2243(8) 0.064(5) Uani 0.337(11) 1 d P A 2
H23D H 0.7271 0.1116 0.2078 0.096 Uiso 0.337(11) 1 calc PR A 2
H23E H 0.8322 0.1403 0.2362 0.096 Uiso 0.337(11) 1 calc PR A 2
H23F H 0.8541 0.0997 0.2677 0.096 Uiso 0.337(11) 1 calc PR A 2
C40 C 0.9087(13) 0.1149(2) 0.2402(4) 0.088(4) Uani 0.663(11) 1 d P A 1
H40C H 0.8553 0.1178 0.2627 0.131 Uiso 0.663(11) 1 calc PR A 1
H40D H 0.9468 0.1382 0.2413 0.131 Uiso 0.663(11) 1 calc PR A 1
H40E H 0.9682 0.0967 0.2671 0.131 Uiso 0.663(11) 1 calc PR A 1
C40' C 0.9884(14) 0.1094(5) 0.2025(10) 0.080(6) Uani 0.337(11) 1 d P A 2
H24D H 1.0062 0.1310 0.1810 0.120 Uiso 0.337(11) 1 calc PR A 2
H24E H 1.0256 0.0881 0.1929 0.120 Uiso 0.337(11) 1 calc PR A 2
H24F H 1.0184 0.1129 0.2551 0.120 Uiso 0.337(11) 1 calc PR A 2
C41 C 0.8067(4) 0.35123(12) -0.0629(3) 0.0536(12) Uani 1 1 d . . .
C42 C 0.7192(5) 0.36619(14) -0.0380(4) 0.0721(16) Uani 1 1 d . . .
H34A H 0.7600 0.3728 0.0136 0.108 Uiso 1 1 calc R . .
H34B H 0.6600 0.3477 -0.0448 0.108 Uiso 1 1 calc R . .
H34C H 0.6813 0.3878 -0.0668 0.108 Uiso 1 1 calc R . .
C43 C 0.7426(6) 0.34196(18) -0.1437(3) 0.090(2) Uani 1 1 d . . .
H35A H 0.7984 0.3321 -0.1602 0.135 Uiso 1 1 calc R . .
H35B H 0.7063 0.3640 -0.1714 0.135 Uiso 1 1 calc R . .
H35C H 0.6819 0.3238 -0.1513 0.135 Uiso 1 1 calc R . .
C44 C 0.8991(5) 0.37944(15) -0.0517(4) 0.093(2) Uani 1 1 d . . .
H36A H 0.9415 0.3852 0.0002 0.140 Uiso 1 1 calc R . .
H36B H 0.8618 0.4015 -0.0788 0.140 Uiso 1 1 calc R . .
H36C H 0.9539 0.3700 -0.0693 0.140 Uiso 1 1 calc R . .
C45 C 1.3155(3) 0.12801(11) 0.0087(2) 0.0417(9) Uani 1 1 d . . .
C46 C 1.3577(4) 0.11317(13) -0.0453(3) 0.0576(12) Uani 1 1 d . . .
H46A H 1.3881 0.1332 -0.0637 0.086 Uiso 1 1 calc R . .
H46B H 1.2922 0.1015 -0.0861 0.086 Uiso 1 1 calc R . .
H46C H 1.4199 0.0953 -0.0209 0.086 Uiso 1 1 calc R . .
C47 C 1.4186(4) 0.14473(14) 0.0723(3) 0.0715(16) Uani 1 1 d . . .
H47A H 1.4498 0.1649 0.0550 0.107 Uiso 1 1 calc R . .
H47B H 1.4796 0.1263 0.0950 0.107 Uiso 1 1 calc R . .
H47C H 1.3931 0.1538 0.1080 0.107 Uiso 1 1 calc R . .
C48 C 1.2667(4) 0.09676(13) 0.0368(3) 0.0598(12) Uani 1 1 d . . .
H48A H 1.3285 0.0788 0.0614 0.090 Uiso 1 1 calc R . .
H48B H 1.2015 0.0852 -0.0043 0.090 Uiso 1 1 calc R . .
H48C H 1.2390 0.1063 0.0711 0.090 Uiso 1 1 calc R . .
N1 N 0.8946(3) -0.01067(9) 0.05468(19) 0.0462(8) Uani 1 1 d . . .
N2 N 0.6911(4) -0.03460(10) 0.1635(2) 0.0542(9) Uani 1 1 d . . .
H2A H 0.7267 -0.0487 0.2017 0.065 Uiso 1 1 calc R . .
N3 N 0.5654(4) -0.10379(14) 0.4099(3) 0.0822(16) Uani 1 1 d . . .
H3A H 0.5024 -0.0918 0.4048 0.099 Uiso 1 1 calc R . .
N4 N 0.6999(3) -0.17335(10) 0.58966(19) 0.0464(8) Uani 1 1 d . . .
C49 C 0.7059(4) -0.01089(12) 0.0549(2) 0.0497(10) Uani 1 1 d . . .
H50A H 0.6247 -0.0056 0.0297 0.060 Uiso 1 1 calc R . .
C50 C 0.7797(4) -0.00426(11) 0.0236(2) 0.0477(10) Uani 1 1 d . . .
H51A H 0.7463 0.0057 -0.0241 0.057 Uiso 1 1 calc R . .
C51 C 0.9390(4) -0.02476(12) 0.1224(2) 0.0503(11) Uani 1 1 d . . .
H52A H 1.0208 -0.0294 0.1465 0.060 Uiso 1 1 calc R . .
C52 C 0.8743(4) -0.03271(12) 0.1578(2) 0.0520(11) Uani 1 1 d . . .
H53A H 0.9104 -0.0431 0.2051 0.062 Uiso 1 1 calc R . .
C53 C 0.7537(4) -0.02566(12) 0.1251(2) 0.0502(10) Uani 1 1 d . . .
C54 C 0.5800(5) -0.02391(15) 0.1484(3) 0.0631(13) Uani 1 1 d . . .
C55 C 0.5312(4) -0.03629(13) 0.1992(2) 0.0553(12) Uani 1 1 d . . .
C56 C 0.4254(4) -0.02210(13) 0.1898(2) 0.0551(11) Uani 1 1 d . . .
H56A H 0.3859 -0.0053 0.1514 0.066 Uiso 1 1 calc R . .
C57 C 0.3760(5) -0.03167(15) 0.2348(3) 0.0632(13) Uani 1 1 d . . .
H57A H 0.3039 -0.0211 0.2282 0.076 Uiso 1 1 calc R . .
C58 C 0.4300(5) -0.05641(16) 0.2891(3) 0.0659(14) Uani 1 1 d . . .
H58A H 0.3946 -0.0635 0.3195 0.079 Uiso 1 1 calc R . .
C59 C 0.5385(5) -0.07137(15) 0.3000(3) 0.0672(14) Uani 1 1 d . . .
C60 C 0.5864(5) -0.06133(14) 0.2547(3) 0.0642(14) Uani 1 1 d . . .
H60A H 0.6588 -0.0717 0.2612 0.077 Uiso 1 1 calc R . .
C61 C 0.6035(6) -0.09758(19) 0.3589(4) 0.088(2) Uani 1 1 d . . .
C62 C 0.6141(5) -0.12691(16) 0.4696(3) 0.0714(16) Uani 1 1 d . . .
C63 C 0.7268(5) -0.14010(16) 0.4983(3) 0.0694(16) Uani 1 1 d . . .
H63A H 0.7773 -0.1338 0.4769 0.083 Uiso 1 1 calc R . .
C64 C 0.7653(4) -0.16240(14) 0.5580(3) 0.0577(12) Uani 1 1 d . . .
H64A H 0.8442 -0.1705 0.5780 0.069 Uiso 1 1 calc R . .
C65 C 0.5891(4) -0.16040(15) 0.5608(3) 0.0649(15) Uani 1 1 d . . .
H65A H 0.5394 -0.1679 0.5819 0.078 Uiso 1 1 calc R . .
C66 C 0.5448(5) -0.13704(18) 0.5027(3) 0.0816(19) Uani 1 1 d . . .
H66A H 0.4673 -0.1279 0.4855 0.098 Uiso 1 1 calc R . .
O13 O 0.5252(4) -0.00313(14) 0.0980(2) 0.1038(17) Uani 1 1 d . . .
O14 O 0.6924(5) -0.11265(15) 0.3618(3) 0.1144(15) Uani 1 1 d U . .
N5 N 0.8487(4) 0.84795(11) 0.2761(2) 0.0605(11) Uani 1 1 d . . .
O15 O 0.8415(4) 0.90995(11) 0.2653(3) 0.0867(13) Uani 1 1 d . . .
C67A C 0.8006(10) 0.8791(3) 0.2445(6) 0.068(3) Uani 0.571(12) 1 d P B 1
H40A H 0.7281 0.8777 0.2021 0.082 Uiso 0.571(12) 1 calc PR B 1
C68A C 0.7957(14) 0.8129(3) 0.2355(9) 0.100(5) Uani 0.571(12) 1 d P B 1
H41B H 0.7262 0.8185 0.1904 0.149 Uiso 0.571(12) 1 calc PR B 1
H41C H 0.7735 0.7972 0.2662 0.149 Uiso 0.571(12) 1 calc PR B 1
H41D H 0.8533 0.8003 0.2240 0.149 Uiso 0.571(12) 1 calc PR B 1
C69A C 0.9396(15) 0.8434(6) 0.3446(9) 0.146(8) Uani 0.571(12) 1 d P B 1
H42A H 0.9687 0.8673 0.3664 0.219 Uiso 0.571(12) 1 calc PR B 1
H42B H 1.0030 0.8298 0.3409 0.219 Uiso 0.571(12) 1 calc PR B 1
H42C H 0.9118 0.8299 0.3752 0.219 Uiso 0.571(12) 1 calc PR B 1
C67B C 0.8997(11) 0.8826(4) 0.2926(7) 0.061(4) Uani 0.429(12) 1 d P B 2
H40B H 0.9802 0.8850 0.3253 0.073 Uiso 0.429(12) 1 calc PR B 2
C68B C 0.7321(16) 0.8436(7) 0.2257(11) 0.133(11) Uani 0.429(12) 1 d P B 2
H41E H 0.6894 0.8663 0.2222 0.200 Uiso 0.429(12) 1 calc PR B 2
H41F H 0.6968 0.8239 0.2415 0.200 Uiso 0.429(12) 1 calc PR B 2
H41G H 0.7282 0.8377 0.1780 0.200 Uiso 0.429(12) 1 calc PR B 2
C69B C 0.9157(19) 0.8169(4) 0.3156(11) 0.094(6) Uani 0.429(12) 1 d P B 2
H42D H 0.9822 0.8251 0.3602 0.141 Uiso 0.429(12) 1 calc PR B 2
H42E H 0.9445 0.8036 0.2852 0.141 Uiso 0.429(12) 1 calc PR B 2
H42F H 0.8659 0.8008 0.3283 0.141 Uiso 0.429(12) 1 calc PR B 2
N6 N 0.1901(14) 0.9415(4) 0.3895(9) 0.126(5) Uani 0.50 1 d P . .
O16 O 0.3794(6) 0.9326(2) 0.4311(4) 0.069(2) Uani 0.50 1 d P . .
C70 C 0.3109(17) 0.9417(5) 0.4339(10) 0.115(5) Uani 0.50 1 d PU . .
H70A H 0.3300 0.9540 0.4785 0.138 Uiso 0.50 1 calc PR . .
C71 C 0.092(2) 0.9581(7) 0.3899(14) 0.177(9) Uani 0.50 1 d PU . .
H71A H 0.0220 0.9497 0.3478 0.265 Uiso 0.50 1 calc PR . .
H71B H 0.0995 0.9845 0.3874 0.265 Uiso 0.50 1 calc PR . .
H71C H 0.0869 0.9516 0.4348 0.265 Uiso 0.50 1 calc PR . .
C72 C 0.148(2) 0.9268(7) 0.3187(15) 0.186(10) Uani 0.50 1 d PU . .
H72A H 0.0627 0.9281 0.2943 0.279 Uiso 0.50 1 calc PR . .
H72B H 0.1729 0.9013 0.3218 0.279 Uiso 0.50 1 calc PR . .
H72C H 0.1805 0.9406 0.2907 0.279 Uiso 0.50 1 calc PR . .
O2W O 0.1843(10) 0.0308(3) 0.2280(6) 0.124(4) Uani 0.50 1 d PU C 1
N7 N 0.4179(10) 0.0944(3) 0.2529(8) 0.142(7) Uani 0.50 1 d P D 2
O17 O 0.2920(12) 0.0515(4) 0.1945(8) 0.145(4) Uani 0.50 1 d PU D 2
C73 C 0.3014(13) 0.0828(4) 0.2217(8) 0.097(4) Uani 0.50 1 d PU D 2
H73A H 0.2379 0.0967 0.2210 0.117 Uiso 0.50 1 calc PR D 2
C74 C 0.4461(10) 0.1311(4) 0.2615(6) 0.082(4) Uani 0.50 1 d P D 2
H74A H 0.3772 0.1452 0.2556 0.123 Uiso 0.50 1 calc PR D 2
H74B H 0.4714 0.1387 0.2247 0.123 Uiso 0.50 1 calc PR D 2
H74C H 0.5096 0.1353 0.3101 0.123 Uiso 0.50 1 calc PR D 2
C75 C 0.5243(13) 0.0707(4) 0.2607(9) 0.108(5) Uani 0.50 1 d PU D 2
H75A H 0.5965 0.0848 0.2848 0.162 Uiso 0.50 1 calc PR D 2
H75B H 0.5144 0.0632 0.2123 0.162 Uiso 0.50 1 calc PR D 2
H75C H 0.5288 0.0490 0.2898 0.162 Uiso 0.50 1 calc PR D 2
O3W O 0.204(3) 0.0707(10) 0.3247(19) 0.364(16) Uani 0.50 1 d PU E 2
O4W O 0.784(3) 0.9984(10) 0.3945(19) 0.333(16) Uani 0.50 1 d PU F 1
O5W O 0.875(3) 0.9695(11) 0.423(2) 0.375(18) Uani 0.50 1 d PU G 2

loop_
_atom_site_aniso_label
_atom_site_aniso_U_11
_atom_site_aniso_U_22
_atom_site_aniso_U_33
_atom_site_aniso_U_23
_atom_site_aniso_U_13
_atom_site_aniso_U_12
Co1 0.0455(5) 0.0339(4) 0.0388(4) 0.0065(3) 0.0055(3) -0.0031(3)
Co2 0.0273(3) 0.0391(3) 0.0305(3) 0.0019(2) 0.0102(2) 0.0020(2)
Na1 0.0563(10) 0.0395(9) 0.0397(9) -0.0050(7) 0.0058(8) 0.0011(8)
S1 0.0359(5) 0.0535(6) 0.0318(5) 0.0010(4) 0.0150(4) -0.0122(4)
S2 0.0430(5) 0.0382(5) 0.0345(5) 0.0011(4) 0.0233(4) 0.0038(4)
S3 0.0271(4) 0.0373(5) 0.0428(5) -0.0033(4) 0.0152(4) -0.0001(4)
S4 0.0302(5) 0.0527(6) 0.0331(5) -0.0063(4) 0.0144(4) 0.0005(4)
O1 0.0338(13) 0.0370(14) 0.0317(13) 0.0043(11) 0.0093(11) 0.0001(11)
O2 0.0468(17) 0.0361(16) 0.0517(18) 0.0061(13) 0.0100(14) -0.0020(13)
O3 0.0498(17) 0.0445(17) 0.0421(16) 0.0035(13) 0.0071(14) 0.0000(14)
O4 0.0283(13) 0.0437(15) 0.0348(13) 0.0118(11) 0.0140(11) 0.0071(11)
O5 0.0344(16) 0.0584(19) 0.061(2) -0.0002(16) 0.0111(14) 0.0076(14)
O6 0.0424(18) 0.056(2) 0.077(2) 0.0214(18) 0.0178(17) 0.0116(15)
O7 0.0333(13) 0.0324(13) 0.0279(12) 0.0014(10) 0.0091(10) 0.0044(10)
O8 0.0443(16) 0.0513(17) 0.0322(14) 0.0010(13) 0.0065(12) 0.0198(13)
O9 0.066(2) 0.0441(17) 0.0420(17) -0.0104(14) 0.0038(15) 0.0180(15)
O10 0.0245(12) 0.0413(14) 0.0346(13) 0.0073(11) 0.0133(10) 0.0045(10)
O11 0.0314(14) 0.0523(17) 0.0487(16) 0.0051(14) 0.0165(13) -0.0017(12)
O12 0.0503(18) 0.0446(18) 0.064(2) 0.0047(15) 0.0115(16) -0.0051(14)
O1W 0.075(2) 0.0423(18) 0.0484(19) 0.0080(15) 0.0041(17) -0.0039(16)
C1 0.0275(17) 0.0365(19) 0.0248(16) -0.0017(14) 0.0065(14) -0.0035(14)
C2 0.0246(17) 0.041(2) 0.0294(17) -0.0030(15) 0.0089(14) -0.0038(15)
C3 0.0302(18) 0.045(2) 0.0283(18) -0.0016(16) 0.0107(15) -0.0048(16)
C4 0.0255(17) 0.052(2) 0.0263(17) 0.0021(16) 0.0067(14) -0.0013(16)
C5 0.0225(17) 0.054(2) 0.0333(19) 0.0009(17) 0.0098(15) -0.0018(16)
C6 0.0295(18) 0.046(2) 0.0246(16) 0.0004(15) 0.0106(14) -0.0073(16)
C7 0.0283(17) 0.041(2) 0.0317(18) 0.0059(16) 0.0167(15) 0.0035(15)
C8 0.0344(19) 0.044(2) 0.0307(18) 0.0015(16) 0.0178(16) -0.0015(16)
C9 0.052(2) 0.036(2) 0.037(2) 0.0029(17) 0.0243(18) 0.0022(17)
C10 0.054(2) 0.040(2) 0.035(2) 0.0050(17) 0.0240(18) 0.0094(18)
C11 0.044(2) 0.042(2) 0.0277(18) 0.0021(16) 0.0164(16) 0.0058(17)
C12 0.0356(19) 0.0372(19) 0.0341(18) 0.0034(16) 0.0210(16) 0.0053(16)
C13 0.0321(18) 0.0312(18) 0.0283(17) -0.0019(14) 0.0127(14) 0.0012(14)
C14 0.0317(18) 0.0349(19) 0.0325(18) 0.0006(15) 0.0146(15) 0.0014(15)
C15 0.0317(19) 0.042(2) 0.042(2) 0.0044(17) 0.0176(17) 0.0080(16)
C16 0.037(2) 0.036(2) 0.047(2) 0.0077(17) 0.0188(18) 0.0067(16)
C17 0.040(2) 0.041(2) 0.045(2) 0.0085(18) 0.0231(18) 0.0071(17)
C18 0.0288(18) 0.0360(19) 0.0335(18) -0.0025(15) 0.0133(15) 0.0031(15)
C19 0.0238(16) 0.040(2) 0.0296(17) 0.0064(15) 0.0139(14) 0.0028(14)
C20 0.0255(17) 0.0340(18) 0.0319(17) 0.0028(14) 0.0151(14) -0.0002(14)
C21 0.0249(17) 0.039(2) 0.0339(18) 0.0021(16) 0.0113(15) -0.0014(15)
C22 0.0240(17) 0.037(2) 0.042(2) 0.0058(16) 0.0147(15) 0.0011(14)
C23 0.035(2) 0.036(2) 0.043(2) -0.0023(17) 0.0222(17) 0.0007(16)
C24 0.0279(17) 0.042(2) 0.0311(18) -0.0004(15) 0.0161(15) -0.0014(15)
C25 0.044(2) 0.037(2) 0.039(2) 0.0026(17) 0.0107(18) 0.0001(17)
C26 0.041(2) 0.037(2) 0.040(2) 0.0045(17) 0.0182(18) 0.0008(17)
C27 0.033(2) 0.059(3) 0.052(2) 0.013(2) 0.0223(19) 0.0092(19)
C28 0.033(2) 0.052(2) 0.041(2) 0.0032(19) 0.0123(17) 0.0103(18)
C29 0.037(2) 0.041(2) 0.0272(17) -0.0032(16) 0.0091(15) 0.0033(16)
C30 0.036(2) 0.048(2) 0.036(2) -0.0014(18) 0.0120(17) 0.0125(18)
C31 0.0268(18) 0.052(2) 0.039(2) 0.0148(18) 0.0091(16) 0.0026(17)
C32 0.034(2) 0.043(2) 0.0288(18) 0.0055(16) 0.0109(15) -0.0003(17)
C33 0.0276(19) 0.070(3) 0.034(2) 0.013(2) 0.0086(16) 0.0056(19)
C34 0.045(3) 0.116(5) 0.052(3) 0.038(3) 0.019(2) 0.031(3)
C35 0.043(3) 0.119(5) 0.036(2) 0.020(3) 0.010(2) 0.010(3)
C36 0.055(3) 0.068(4) 0.083(4) 0.028(3) 0.006(3) 0.015(3)
C37 0.087(3) 0.045(2) 0.036(2) 0.0141(19) 0.030(2) 0.021(2)
C38 0.077(6) 0.044(4) 0.055(4) 0.014(3) 0.027(4) 0.022(4)
C38' 0.14(2) 0.033(8) 0.052(9) 0.005(7) 0.042(11) 0.005(9)
C39 0.099(7) 0.066(5) 0.102(7) 0.050(5) 0.065(6) 0.017(5)
C39' 0.086(12) 0.074(11) 0.029(7) 0.034(7) 0.023(8) 0.026(10)
C40 0.167(13) 0.041(4) 0.031(4) 0.016(3) 0.023(6) 0.030(6)
C40' 0.068(11) 0.074(12) 0.074(12) 0.042(10) 0.008(9) 0.015(9)
C41 0.047(2) 0.049(3) 0.072(3) 0.025(2) 0.033(2) 0.016(2)
C42 0.077(4) 0.055(3) 0.099(4) 0.026(3) 0.052(3) 0.034(3)
C43 0.105(5) 0.097(5) 0.070(4) 0.044(4) 0.040(4) 0.050(4)
C44 0.069(4) 0.051(3) 0.162(7) 0.046(4) 0.053(4) 0.013(3)
C45 0.032(2) 0.036(2) 0.056(3) 0.0001(18) 0.0181(18) 0.0018(16)
C46 0.046(3) 0.055(3) 0.081(3) 0.005(3) 0.036(3) 0.010(2)
C47 0.037(3) 0.057(3) 0.089(4) -0.003(3) -0.001(2) 0.014(2)
C48 0.060(3) 0.048(3) 0.074(3) 0.020(2) 0.033(3) 0.013(2)
N1 0.050(2) 0.0349(18) 0.0425(19) 0.0029(15) 0.0103(16) -0.0008(15)
N2 0.067(3) 0.049(2) 0.0395(19) 0.0163(17) 0.0174(18) 0.0108(19)
N3 0.080(3) 0.105(4) 0.082(3) 0.059(3) 0.054(3) 0.048(3)
N4 0.045(2) 0.055(2) 0.0456(19) 0.0139(17) 0.0255(16) 0.0114(16)
C49 0.056(3) 0.048(2) 0.039(2) 0.0093(19) 0.015(2) 0.009(2)
C50 0.058(3) 0.036(2) 0.040(2) 0.0055(18) 0.013(2) 0.0044(19)
C51 0.051(3) 0.045(2) 0.041(2) 0.0080(19) 0.008(2) 0.000(2)
C52 0.058(3) 0.047(3) 0.038(2) 0.0113(19) 0.009(2) 0.005(2)
C53 0.065(3) 0.039(2) 0.040(2) 0.0049(19) 0.018(2) 0.006(2)
C54 0.068(3) 0.071(3) 0.047(3) 0.018(3) 0.022(2) 0.020(3)
C55 0.071(3) 0.052(3) 0.042(2) 0.010(2) 0.024(2) 0.011(2)
C56 0.059(3) 0.056(3) 0.039(2) 0.007(2) 0.012(2) 0.007(2)
C57 0.055(3) 0.068(3) 0.057(3) 0.016(3) 0.016(2) 0.013(2)
C58 0.066(3) 0.078(4) 0.053(3) 0.019(3) 0.027(3) 0.013(3)
C59 0.082(4) 0.064(3) 0.065(3) 0.028(3) 0.040(3) 0.029(3)
C60 0.076(3) 0.067(3) 0.056(3) 0.022(3) 0.035(3) 0.028(3)
C61 0.096(4) 0.106(5) 0.088(4) 0.054(4) 0.063(4) 0.058(4)
C62 0.067(3) 0.087(4) 0.075(3) 0.047(3) 0.046(3) 0.035(3)
C63 0.061(3) 0.088(4) 0.079(4) 0.043(3) 0.048(3) 0.029(3)
C64 0.050(3) 0.070(3) 0.064(3) 0.026(3) 0.034(2) 0.022(2)
C65 0.050(3) 0.088(4) 0.067(3) 0.040(3) 0.036(2) 0.026(3)
C66 0.056(3) 0.114(5) 0.088(4) 0.059(4) 0.044(3) 0.040(3)
O13 0.095(3) 0.150(4) 0.075(3) 0.070(3) 0.046(3) 0.057(3)
O14 0.126(3) 0.132(3) 0.111(3) 0.053(2) 0.076(2) 0.053(2)
N5 0.070(3) 0.054(3) 0.065(3) 0.013(2) 0.036(2) 0.008(2)
O15 0.101(3) 0.055(2) 0.106(3) 0.026(2) 0.048(3) 0.025(2)
C67A 0.079(8) 0.074(7) 0.066(6) 0.019(5) 0.045(6) 0.018(6)
C68A 0.137(12) 0.066(8) 0.127(12) -0.011(8) 0.088(11) -0.019(8)
C69A 0.132(13) 0.19(2) 0.085(11) 0.070(13) 0.023(9) 0.083(14)
C67B 0.051(7) 0.073(9) 0.057(7) 0.018(6) 0.022(6) 0.006(6)
C68B 0.087(13) 0.14(2) 0.107(14) 0.035(13) -0.014(10) -0.076(13)
C69B 0.161(18) 0.038(7) 0.111(15) 0.024(8) 0.086(14) 0.038(9)
N6 0.129(12) 0.118(11) 0.132(12) -0.053(9) 0.058(10) -0.005(9)
O16 0.056(4) 0.098(5) 0.069(4) 0.051(4) 0.044(4) 0.060(4)
C70 0.118(6) 0.111(6) 0.110(6) 0.001(3) 0.046(3) -0.001(3)
C71 0.176(10) 0.177(10) 0.178(10) -0.004(3) 0.078(5) 0.001(3)
C72 0.187(10) 0.186(10) 0.186(10) -0.001(3) 0.083(5) 0.001(3)
O2W 0.122(4) 0.128(4) 0.118(4) -0.005(3) 0.048(3) 0.022(3)
N7 0.085(8) 0.089(8) 0.138(11) -0.063(8) -0.056(7) 0.044(7)
O17 0.139(5) 0.134(5) 0.145(5) 0.005(3) 0.048(3) 0.000(3)
C73 0.095(5) 0.086(5) 0.095(5) -0.009(3) 0.028(3) 0.008(3)
C74 0.057(6) 0.108(10) 0.057(6) -0.001(7) 0.003(5) 0.040(7)
C75 0.105(5) 0.103(5) 0.112(5) -0.003(3) 0.044(3) 0.002(3)
O3W 0.361(16) 0.365(17) 0.364(17) 0.000(3) 0.159(8) 0.000(3)
O4W 0.333(16) 0.331(16) 0.333(16) -0.002(3) 0.144(8) -0.002(3)
O5W 0.375(18) 0.375(18) 0.375(18) -0.002(3) 0.164(8) 0.000(3)

loop_
_atom_type_symbol
_atom_type_description
_atom_type_scat_dispersion_real
_atom_type_scat_dispersion_imag
_atom_type_scat_source
C C 0.0033 0.0016 'International Tables Vol C Tables 4.2.6.8 and 6.1.1.4'
H H 0.0000 0.0000 'International Tables Vol C Tables 4.2.6.8 and 6.1.1.4'
Co Co 0.3494 0.9721 'International Tables Vol C Tables 4.2.6.8 and 6.1.1.4'
N N 0.0061 0.0033 'International Tables Vol C Tables 4.2.6.8 and 6.1.1.4'
Na Na 0.0362 0.0249 'International Tables Vol C Tables 4.2.6.8 and 6.1.1.4'
O O 0.0106 0.0060 'International Tables Vol C Tables 4.2.6.8 and 6.1.1.4'
S S 0.1246 0.1234 'International Tables Vol C Tables 4.2.6.8 and 6.1.1.4'

loop_
_geom_angle_atom_site_label_1
_geom_angle_atom_site_label_2
_geom_angle_atom_site_label_3
_geom_angle
_geom_angle_site_symmetry_1
_geom_angle_site_symmetry_3
O2 Co1 O2 180.00(10) . 3_755
O2 Co1 O1W 88.74(12) . 3_755
O2 Co1 O1W 91.26(12) 3_755 3_755
O2 Co1 O1W 91.26(12) . .
O2 Co1 O1W 88.74(12) 3_755 .
O1W Co1 O1W 179.998(1) 3_755 .
O2 Co1 N1 88.66(13) . 3_755
O2 Co1 N1 91.34(13) 3_755 3_755
O1W Co1 N1 90.72(14) 3_755 3_755
O1W Co1 N1 89.28(14) . 3_755
O2 Co1 N1 91.34(13) . .
O2 Co1 N1 88.66(13) 3_755 .
O1W Co1 N1 89.28(14) 3_755 .
O1W Co1 N1 90.72(14) . .
N1 Co1 N1 180.00(11) 3_755 .
O5 Co2 O8 120.96(14) 2_645 3_756
O5 Co2 O11 96.04(13) 2_645 2_745
O8 Co2 O11 116.78(12) 3_756 2_745
O5 Co2 N4 105.10(15) 2_645 .
O8 Co2 N4 102.67(14) 3_756 .
O11 Co2 N4 115.46(13) 2_745 .
O9 Na1 O3 99.36(12) . .
O9 Na1 O1 166.15(13) . .
O3 Na1 O1 67.09(10) . .
O9 Na1 O7 67.12(10) . .
O3 Na1 O7 163.78(12) . .
O1 Na1 O7 125.69(10) . .
C8 S1 C6 104.11(17) . .
C12 S2 C14 104.82(17) . .
C20 S3 C18 106.29(16) . .
C2 S4 C24 105.03(16) . .
C1 O1 C25 112.7(3) . .
C1 O1 Na1 130.7(2) . .
C25 O1 Na1 116.6(2) . .
C26 O2 Co1 130.3(3) . .
C26 O3 Na1 125.4(3) . .
C7 O4 C27 111.0(3) . .
C28 O5 Co2 131.2(3) . 2_655
C13 O7 C29 112.7(3) . .
C13 O7 Na1 131.9(2) . .
C29 O7 Na1 115.3(2) . .
C30 O8 Co2 135.8(3) . 3_756
C30 O9 Na1 125.9(3) . .
C19 O10 C31 118.8(3) . .
C32 O11 Co2 115.2(3) . 2_755
C6 C1 O1 120.9(3) . .
C6 C1 C2 119.5(3) . .
O1 C1 C2 119.6(3) . .
C1 C2 C3 119.2(3) . .
C1 C2 S4 121.7(3) . .
C3 C2 S4 118.9(3) . .
C2 C3 C4 122.2(3) . .
C5 C4 C3 116.8(3) . .
C5 C4 C33 122.5(3) . .
C3 C4 C33 120.5(3) . .
C4 C5 C6 121.9(3) . .
C1 C6 C5 120.2(3) . .
C1 C6 S1 121.4(3) . .
C5 C6 S1 118.2(3) . .
O4 C7 C8 121.6(3) . .
O4 C7 C12 119.5(3) . .
C8 C7 C12 118.8(3) . .
C7 C8 C9 119.9(3) . .
C7 C8 S1 122.3(3) . .
C9 C8 S1 117.7(3) . .
C10 C9 C8 122.0(4) . .
C9 C10 C11 117.2(4) . .
C9 C10 C37 121.5(4) . .
C11 C10 C37 121.4(4) . .
C12 C11 C10 121.5(4) . .
C11 C12 C7 120.4(4) . .
C11 C12 S2 118.5(3) . .
C7 C12 S2 120.9(3) . .
O7 C13 C14 121.3(3) . .
O7 C13 C18 120.3(3) . .
C14 C13 C18 118.3(3) . .
C13 C14 C15 120.3(3) . .
C13 C14 S2 122.5(3) . .
C15 C14 S2 116.9(3) . .
C16 C15 C14 121.4(3) . .
C15 C16 C17 117.3(3) . .
C15 C16 C41 123.1(3) . .
C17 C16 C41 119.5(3) . .
C18 C17 C16 122.2(3) . .
C17 C18 C13 120.5(3) . .
C17 C18 S3 116.9(3) . .
C13 C18 S3 122.2(3) . .
O10 C19 C20 117.9(3) . .
O10 C19 C24 123.1(3) . .
C20 C19 C24 118.7(3) . .
C21 C20 C19 120.3(3) . .
C21 C20 S3 117.1(3) . .
C19 C20 S3 122.1(3) . .
C20 C21 C22 122.4(3) . .
C21 C22 C23 116.3(3) . .
C21 C22 C45 121.6(3) . .
C23 C22 C45 121.9(3) . .
C24 C23 C22 122.2(3) . .
C23 C24 C19 119.8(3) . .
C23 C24 S4 117.2(3) . .
C19 C24 S4 122.8(3) . .
O1 C25 C26 110.7(3) . .
O3 C26 O2 126.1(4) . .
O3 C26 C25 120.0(4) . .
O2 C26 C25 113.9(4) . .
O4 C27 C28 112.4(3) . .
O6 C28 O5 127.3(4) . .
O6 C28 C27 122.1(4) . .
O5 C28 C27 110.5(4) . .
O7 C29 C30 109.7(3) . .
O9 C30 O8 124.6(4) . .
O9 C30 C29 121.1(4) . .
O8 C30 C29 114.3(3) . .
O10 C31 C32 113.4(3) . .
O12 C32 O11 124.3(4) . .
O12 C32 C31 119.7(4) . .
O11 C32 C31 116.0(4) . .
C35 C33 C34 109.3(4) . .
C35 C33 C36 107.7(4) . .
C34 C33 C36 109.2(5) . .
C35 C33 C4 110.6(4) . .
C34 C33 C4 111.8(3) . .
C36 C33 C4 108.2(3) . .
C38' C37 C40 129.3(8) . .
C38' C37 C39' 120.4(12) . .
C40 C37 C39' 45.3(7) . .
C38' C37 C10 114.6(8) . .
C40 C37 C10 116.1(5) . .
C39' C37 C10 105.0(7) . .
C38' C37 C38 47.6(10) . .
C40 C37 C38 111.1(7) . .
C39' C37 C38 144.7(7) . .
C10 C37 C38 109.8(4) . .
C38' C37 C39 57.3(11) . .
C40 C37 C39 107.9(7) . .
C39' C37 C39 69.9(9) . .
C10 C37 C39 106.8(4) . .
C38 C37 C39 104.4(6) . .
C38' C37 C40' 108.5(13) . .
C40 C37 C40' 58.3(9) . .
C39' C37 C40' 103.5(11) . .
C10 C37 C40' 103.0(6) . .
C38 C37 C40' 63.4(8) . .
C39 C37 C40' 150.1(7) . .
C44 C41 C42 109.7(5) . .
C44 C41 C43 109.1(5) . .
C42 C41 C43 108.9(5) . .
C44 C41 C16 111.0(4) . .
C42 C41 C16 110.8(4) . .
C43 C41 C16 107.2(4) . .
C47 C45 C46 108.7(4) . .
C47 C45 C48 108.8(4) . .
C46 C45 C48 109.4(4) . .
C47 C45 C22 112.4(3) . .
C46 C45 C22 109.5(4) . .
C48 C45 C22 107.9(3) . .
C50 N1 C51 115.7(4) . .
C50 N1 Co1 121.9(3) . .
C51 N1 Co1 122.3(3) . .
C54 N2 C53 127.0(4) . .
C61 N3 C62 127.6(4) . .
C64 N4 C65 116.0(4) . .
C64 N4 Co2 124.1(3) . .
C65 N4 Co2 119.7(3) . .
C50 C49 C53 118.1(4) . .
N1 C50 C49 125.3(4) . .
C52 C51 N1 123.9(4) . .
C51 C52 C53 120.2(4) . .
N2 C53 C49 125.2(4) . .
N2 C53 C52 117.9(4) . .
C49 C53 C52 116.9(4) . .
O13 C54 N2 121.2(5) . .
O13 C54 C55 121.2(5) . .
N2 C54 C55 117.4(4) . .
C56 C55 C60 118.6(4) . .
C56 C55 C54 117.8(4) . .
C60 C55 C54 123.6(5) . .
C57 C56 C55 121.3(4) . .
C58 C57 C56 120.2(5) . .
C57 C58 C59 119.7(5) . .
C60 C59 C58 119.1(5) . .
C60 C59 C61 118.2(5) . .
C58 C59 C61 122.7(5) . .
C59 C60 C55 121.2(5) . .
O14 C61 N3 121.2(5) . .
O14 C61 C59 120.2(5) . .
N3 C61 C59 118.6(5) . .
C63 C62 C66 117.8(5) . .
C63 C62 N3 124.6(4) . .
C66 C62 N3 117.6(4) . .
C64 C63 C62 119.2(4) . .
N4 C64 C63 124.3(4) . .
N4 C65 C66 123.5(4) . .
C65 C66 C62 119.2(5) . .
C67A N5 C69A 126.9(12) . .
C67A N5 C68B 68.0(11) . .
C69A N5 C68B 151.8(12) . .
C67A N5 C67B 52.9(7) . .
C69A N5 C67B 76.9(11) . .
C68B N5 C67B 120.7(11) . .
C67A N5 C69B 172.1(11) . .
C69A N5 C69B 46.4(10) . .
C68B N5 C69B 119.9(12) . .
C67B N5 C69B 119.3(11) . .
C67A N5 C68A 118.0(9) . .
C69A N5 C68A 115.0(11) . .
C68B N5 C68A 55.2(11) . .
C67B N5 C68A 161.7(8) . .
C69B N5 C68A 69.1(10) . .
C67B O15 C67A 59.1(7) . .
O15 C67A N5 126.1(10) . .
O15 C67B N5 120.8(10) . .
C71 N6 C70 136.5(17) . .
C71 N6 C72 103.9(18) . .
C70 N6 C72 118.4(18) . .
O16 C70 N6 137(2) . .
C74 N7 C73 121.2(11) . .
C74 N7 C75 111.6(12) . .
C73 N7 C75 125.0(11) . .
O17 C73 N7 110.9(14) . .

loop_
_geom_bond_atom_site_label_1
_geom_bond_atom_site_label_2
_geom_bond_distance
_geom_bond_site_symmetry_2
Co1 O2 2.091(3) .
Co1 O2 2.091(3) 3_755
Co1 O1W 2.092(3) 3_755
Co1 O1W 2.092(3) .
Co1 N1 2.127(4) 3_755
Co1 N1 2.127(4) .
Co2 O5 1.926(3) 2_645
Co2 O8 1.946(3) 3_756
Co2 O11 1.958(3) 2_745
Co2 N4 2.033(3) .
Na1 O9 2.263(3) .
Na1 O3 2.293(3) .
Na1 O1 2.474(3) .
Na1 O7 2.505(3) .
S1 C8 1.775(4) .
S1 C6 1.780(3) .
S2 C12 1.766(4) .
S2 C14 1.778(4) .
S3 C20 1.762(4) .
S3 C18 1.774(3) .
S4 C2 1.775(4) .
S4 C24 1.776(4) .
O1 C1 1.389(4) .
O1 C25 1.441(5) .
O2 C26 1.256(5) .
O3 C26 1.247(5) .
O4 C7 1.384(4) .
O4 C27 1.428(4) .
O5 C28 1.274(5) .
O5 Co2 1.927(3) 2_655
O6 C28 1.213(5) .
O7 C13 1.383(4) .
O7 C29 1.449(4) .
O8 C30 1.277(5) .
O8 Co2 1.946(3) 3_756
O9 C30 1.225(5) .
O10 C19 1.367(4) .
O10 C31 1.438(4) .
O11 C32 1.262(5) .
O11 Co2 1.958(3) 2_755
O12 C32 1.227(5) .
C1 C6 1.383(5) .
C1 C2 1.394(5) .
C2 C3 1.396(5) .
C3 C4 1.397(5) .
C4 C5 1.390(5) .
C4 C33 1.539(6) .
C5 C6 1.391(5) .
C7 C8 1.387(5) .
C7 C12 1.394(5) .
C8 C9 1.392(5) .
C9 C10 1.387(6) .
C10 C11 1.397(6) .
C10 C37 1.531(6) .
C11 C12 1.384(5) .
C13 C14 1.392(5) .
C13 C18 1.396(5) .
C14 C15 1.399(5) .
C15 C16 1.385(5) .
C16 C17 1.393(5) .
C16 C41 1.536(6) .
C17 C18 1.372(5) .
C19 C20 1.394(5) .
C19 C24 1.397(5) .
C20 C21 1.387(5) .
C21 C22 1.393(5) .
C22 C23 1.406(5) .
C22 C45 1.535(5) .
C23 C24 1.391(5) .
C25 C26 1.489(5) .
C27 C28 1.516(6) .
C29 C30 1.502(5) .
C31 C32 1.509(5) .
C33 C35 1.515(6) .
C33 C34 1.518(6) .
C33 C36 1.520(7) .
C37 C38' 1.349(15) .
C37 C40 1.449(10) .
C37 C39' 1.492(16) .
C37 C38 1.539(9) .
C37 C39 1.634(10) .
C37 C40' 1.675(17) .
C41 C44 1.508(7) .
C41 C42 1.516(7) .
C41 C43 1.526(8) .
C45 C47 1.514(6) .
C45 C46 1.526(6) .
C45 C48 1.534(6) .
N1 C50 1.334(6) .
N1 C51 1.348(5) .
N2 C54 1.366(6) .
N2 C53 1.382(6) .
N3 C61 1.350(7) .
N3 C62 1.390(6) .
N4 C64 1.323(5) .
N4 C65 1.353(6) .
C49 C50 1.372(6) .
C49 C53 1.400(6) .
C51 C52 1.348(6) .
C52 C53 1.402(6) .
C54 O13 1.226(6) .
C54 C55 1.497(7) .
C55 C56 1.376(7) .
C55 C60 1.389(6) .
C56 C57 1.371(7) .
C57 C58 1.365(7) .
C58 C59 1.411(7) .
C59 C60 1.366(7) .
C59 C61 1.480(7) .
C61 O14 1.238(7) .
C62 C63 1.377(7) .
C62 C66 1.380(7) .
C63 C64 1.372(6) .
C65 C66 1.370(7) .
N5 C67A 1.326(10) .
N5 C69A 1.381(14) .
N5 C68B 1.393(16) .
N5 C67B 1.404(14) .
N5 C69B 1.443(15) .
N5 C68A 1.522(13) .
O15 C67B 1.228(13) .
O15 C67A 1.243(12) .
N6 C71 1.39(2) .
N6 C70 1.40(2) .
N6 C72 1.42(3) .
O16 C70 0.957(19) .
N7 C74 1.388(18) .
N7 C73 1.398(19) .
N7 C75 1.559(18) .
O17 C73 1.263(17) .
